data_4114789
loop_
_publ_author_name
'Gema Rodr\'iguez'
'Martin Albrecht'
'Jeroen Schoenmaker'
'Alan Ford'
'Martin Lutz'
'Anthony L. Spek'
'Gerard van Koten'

_publ_contact_author_address
; Bijvoet Center for Biomolecular Research
  Dep. Crystal and Structural Chemistry
  Utrecht University
  Padualaan 8
  3584 CH Utrecht
  The Netherlands
;
_publ_contact_author_email m.lutz@chem.uu.nl
_publ_contact_author_fax '[+31] 30 2533940'
_publ_contact_author_name 'Martin Lutz'
_publ_contact_author_phone '[+31] 30 2533902'
_publ_section_title
;
 Bifunctional Pincer-type Organometallics as Substrates for Organic
 Transformations and as Novel Building Blocks for Polymetallic Materials
;
_journal_name_full 'Journal of the American Chemical Society'
_journal_page_first 5127
_journal_page_last 5138
_journal_paper_doi 10.1021/ja0177657
_journal_volume 124
_journal_year 2002
_chemical_formula_moiety 'C15 H27 I N2 Pt Si'
_chemical_formula_sum 'C15 H27 I N2 Pt Si'
_chemical_formula_weight 585.47
_chemical_name_systematic
;                                                                               
 ?                                                                              
;
_space_group_IT_number 14
_symmetry_cell_setting monoclinic
_symmetry_space_group_name_Hall '-P 2ybc'
_symmetry_space_group_name_H-M 'P 1 21/c 1'
_atom_sites_solution_hydrogens geom
_atom_sites_solution_primary heavy
_atom_sites_solution_secondary difmap
_audit_creation_method SHELXL-97
_cell_angle_alpha 90.00
_cell_angle_beta 100.739(8)
_cell_angle_gamma 90.00
_cell_formula_units_Z 4
_cell_length_a 13.6334(15)
_cell_length_b 14.1668(19)
_cell_length_c 10.1738(8)
_cell_measurement_temperature 150(2)
_cell_volume 1930.6(4)
_computing_cell_refinement SET4
_computing_data_collection 'CAD4 software'
_computing_data_reduction Helena
_computing_structure_refinement 'SHELXL-97 (Sheldrick, 1997)'
_computing_structure_solution 'DIRDIF-97 (Beurskens et al., 1997)'
_diffrn_ambient_temperature 150(2)
_diffrn_measured_fraction_theta_full 1.000
_diffrn_measured_fraction_theta_max 1.000
_diffrn_measurement_device_type 'Enraf-Nonius CAD4T'
_diffrn_radiation_monochromator graphite
_diffrn_radiation_source 'rotating anode'
_diffrn_radiation_type MoK\a
_diffrn_radiation_wavelength 0.71073
_diffrn_reflns_av_R_equivalents 0.0558
_diffrn_reflns_av_sigmaI/netI 0.0638
_diffrn_reflns_limit_h_max 17
_diffrn_reflns_limit_h_min -17
_diffrn_reflns_limit_k_max 18
_diffrn_reflns_limit_k_min 0
_diffrn_reflns_limit_l_max 13
_diffrn_reflns_limit_l_min -13
_diffrn_reflns_number 9301
_diffrn_reflns_theta_full 27.45
_diffrn_reflns_theta_max 27.45
_diffrn_reflns_theta_min 2.09
_exptl_absorpt_coefficient_mu 8.923
_exptl_absorpt_correction_T_max 0.71
_exptl_absorpt_correction_T_min 0.26
_exptl_absorpt_correction_type refdelf
_exptl_crystal_colour colourless
_exptl_crystal_density_diffrn 2.014
_exptl_crystal_description block
_exptl_crystal_F_000 1104
_exptl_crystal_size_max 0.40
_exptl_crystal_size_mid 0.25
_exptl_crystal_size_min 0.16
_refine_diff_density_max 2.062
_refine_diff_density_min -1.700
_refine_diff_density_rms 0.205
_refine_ls_extinction_method none
_refine_ls_goodness_of_fit_ref 1.022
_refine_ls_hydrogen_treatment mixed
_refine_ls_matrix_type full
_refine_ls_number_parameters 188
_refine_ls_number_reflns 4399
_refine_ls_number_restraints 0
_refine_ls_restrained_S_all 1.022
_refine_ls_R_factor_all 0.0520
_refine_ls_R_factor_gt 0.0383
_refine_ls_shift/su_max 0.001
_refine_ls_shift/su_mean 0.000
_refine_ls_structure_factor_coef Fsqd
_refine_ls_weighting_details 'calc w=1/[\s^2^(Fo^2^)+(0.0390P)^2^+0.0000P] where P=(Fo^2^+2Fc^2^)/3'
_refine_ls_weighting_scheme calc
_refine_ls_wR_factor_gt 0.0833
_refine_ls_wR_factor_ref 0.0885
_reflns_number_gt 3618
_reflns_number_total 4399
_reflns_threshold_expression I>2\s(I)
_cod_data_source_file ja0177657_s2_6.cif
_cod_data_source_block s2363b
_cod_original_sg_symbol_H-M 'P 21/c'
_cod_database_code 4114789

loop_
_symmetry_equiv_pos_as_xyz
'x, y, z'
'-x, y+1/2, -z+1/2'
'-x, -y, -z'
'x, -y-1/2, z-1/2'

loop_
_atom_site_label
_atom_site_type_symbol
_atom_site_fract_x
_atom_site_fract_y
_atom_site_fract_z
_atom_site_U_iso_or_equiv
_atom_site_adp_type
_atom_site_occupancy
_atom_site_symmetry_multiplicity
_atom_site_calc_flag
_atom_site_refinement_flags
Pt1 Pt 0.254601(18) 0.858188(18) 0.51455(2) 0.01539(8) Uani 1 1 d .
I1 I 0.27139(4) 1.04872(4) 0.51221(5) 0.03171(13) Uani 1 1 d .
Si1 Si 0.22134(16) 0.39467(14) 0.5410(2) 0.0235(4) Uani 1 1 d .
N1 N 0.1201(4) 0.8496(4) 0.5834(5) 0.0165(11) Uani 1 1 d .
N2 N 0.3854(4) 0.8237(4) 0.4455(5) 0.0196(12) Uani 1 1 d .
C1 C 0.2443(5) 0.7224(5) 0.5204(6) 0.0178(13) Uani 1 1 d .
C2 C 0.1710(4) 0.6824(5) 0.5825(6) 0.0163(13) Uani 1 1 d .
C3 C 0.1638(5) 0.5846(5) 0.5885(7) 0.0214(14) Uani 1 1 d .
H3 H 0.1151 0.5573 0.6292 0.026 Uiso 1 1 calc R
C4 C 0.2299(5) 0.5263(5) 0.5333(6) 0.0203(14) Uani 1 1 d .
C5 C 0.3029(5) 0.5696(5) 0.4705(6) 0.0199(14) Uani 1 1 d .
H5 H 0.3475 0.5325 0.4345 0.024 Uiso 1 1 calc R
C6 C 0.3081(5) 0.6679(5) 0.4626(6) 0.0180(13) Uani 1 1 d .
C7 C 0.1131(5) 0.7535(5) 0.6465(7) 0.0187(13) Uani 1 1 d .
H7A H 0.1396 0.7569 0.7417 0.022 Uiso 1 1 calc R
H7B H 0.0437 0.7342 0.6346 0.022 Uiso 1 1 calc R
C8 C 0.1008(5) 0.9221(5) 0.6819(7) 0.0263(16) Uani 1 1 d .
H8A H 0.0986 0.9836 0.6416 0.039 Uiso 1 1 calc R
H8B H 0.1534 0.9203 0.7592 0.039 Uiso 1 1 calc R
H8C H 0.0381 0.9092 0.7082 0.039 Uiso 1 1 calc R
C9 C 0.0375(5) 0.8581(6) 0.4624(7) 0.0268(15) Uani 1 1 d .
H9A H -0.0259 0.8600 0.4908 0.040 Uiso 1 1 calc R
H9B H 0.0394 0.8047 0.4049 0.040 Uiso 1 1 calc R
H9C H 0.0463 0.9150 0.4147 0.040 Uiso 1 1 calc R
C10 C 0.3733(5) 0.7238(5) 0.3893(7) 0.0199(14) Uani 1 1 d .
H10A H 0.3439 0.7261 0.2949 0.024 Uiso 1 1 calc R
H10B H 0.4382 0.6939 0.3986 0.024 Uiso 1 1 calc R
C11 C 0.4693(5) 0.8249(6) 0.5631(7) 0.0248(15) Uani 1 1 d .
H11A H 0.5310 0.8126 0.5337 0.037 Uiso 1 1 calc R
H11B H 0.4583 0.7772 0.6258 0.037 Uiso 1 1 calc R
H11C H 0.4725 0.8857 0.6054 0.037 Uiso 1 1 calc R
C12 C 0.4112(5) 0.8866(6) 0.3386(7) 0.0267(16) Uani 1 1 d .
H12A H 0.4217 0.9498 0.3725 0.040 Uiso 1 1 calc R
H12B H 0.3575 0.8863 0.2627 0.040 Uiso 1 1 calc R
H12C H 0.4711 0.8642 0.3121 0.040 Uiso 1 1 calc R
C13 C 0.1196(6) 0.3611(6) 0.6311(8) 0.0346(18) Uani 1 1 d .
H13A H 0.1323 0.3884 0.7190 0.052 Uiso 1 1 calc R
H13B H 0.1170 0.2936 0.6384 0.052 Uiso 1 1 calc R
H13C H 0.0569 0.3839 0.5825 0.052 Uiso 1 1 calc R
C14 C 0.1941(9) 0.3452(6) 0.3677(9) 0.053(3) Uani 1 1 d .
H14A H 0.1353 0.3746 0.3180 0.079 Uiso 1 1 calc R
H14B H 0.1835 0.2783 0.3719 0.079 Uiso 1 1 calc R
H14C H 0.2496 0.3572 0.3242 0.079 Uiso 1 1 calc R
C15 C 0.3430(6) 0.3495(6) 0.6336(10) 0.044(2) Uani 1 1 d .
H15A H 0.3955 0.3686 0.5883 0.066 Uiso 1 1 calc R
H15B H 0.3408 0.2818 0.6376 0.066 Uiso 1 1 calc R
H15C H 0.3554 0.3747 0.7228 0.066 Uiso 1 1 calc R

loop_
_atom_site_aniso_label
_atom_site_aniso_U_11
_atom_site_aniso_U_22
_atom_site_aniso_U_33
_atom_site_aniso_U_23
_atom_site_aniso_U_13
_atom_site_aniso_U_12
Pt1 0.01369(12) 0.01792(13) 0.01432(13) 0.00065(10) 0.00203(8) -0.00053(10)
I1 0.0352(3) 0.0200(2) 0.0431(3) 0.0006(2) 0.0155(2) -0.0028(2)
Si1 0.0277(10) 0.0184(10) 0.0226(10) -0.0006(8) -0.0002(8) -0.0016(8)
N1 0.012(2) 0.022(3) 0.014(2) -0.004(2) -0.0006(19) -0.001(2)
N2 0.011(2) 0.029(3) 0.018(3) 0.004(2) 0.001(2) 0.002(2)
C1 0.015(3) 0.023(3) 0.013(3) -0.003(3) -0.002(2) 0.002(3)
C2 0.009(3) 0.022(3) 0.018(3) 0.003(3) 0.002(2) -0.002(2)
C3 0.024(3) 0.022(4) 0.017(3) 0.003(3) 0.001(3) -0.006(3)
C4 0.025(3) 0.019(4) 0.014(3) -0.001(3) -0.001(3) -0.003(3)
C5 0.022(3) 0.022(4) 0.016(3) -0.001(3) 0.004(3) 0.001(3)
C6 0.015(3) 0.020(3) 0.019(3) -0.001(3) 0.004(2) 0.000(2)
C7 0.014(3) 0.024(4) 0.019(3) 0.005(3) 0.006(3) 0.000(3)
C8 0.028(4) 0.030(4) 0.024(4) -0.005(3) 0.012(3) 0.000(3)
C9 0.024(3) 0.035(4) 0.020(3) -0.001(3) 0.000(3) 0.000(3)
C10 0.014(3) 0.024(4) 0.022(3) -0.003(3) 0.004(3) -0.003(3)
C11 0.021(3) 0.033(4) 0.018(3) 0.001(3) -0.002(3) -0.009(3)
C12 0.028(4) 0.029(4) 0.024(4) 0.000(3) 0.009(3) -0.002(3)
C13 0.036(4) 0.030(4) 0.037(4) 0.005(4) 0.002(3) -0.009(4)
C14 0.097(9) 0.026(5) 0.036(5) -0.006(4) 0.017(5) -0.017(5)
C15 0.025(4) 0.032(5) 0.074(6) 0.008(5) 0.005(4) 0.002(3)

loop_
_atom_type_symbol
_atom_type_description
_atom_type_scat_dispersion_real
_atom_type_scat_dispersion_imag
_atom_type_scat_source
C C 0.0033 0.0016 'International Tables Vol C Tables 4.2.6.8 and 6.1.1.4'
H H 0.0000 0.0000 'International Tables Vol C Tables 4.2.6.8 and 6.1.1.4'
I I -0.4742 1.8119 'International Tables Vol C Tables 4.2.6.8 and 6.1.1.4'
N N 0.0061 0.0033 'International Tables Vol C Tables 4.2.6.8 and 6.1.1.4'
Pt Pt -1.7033 8.3905 'International Tables Vol C Tables 4.2.6.8 and 6.1.1.4'
Si Si 0.0817 0.0704 'International Tables Vol C Tables 4.2.6.8 and 6.1.1.4'

loop_
_geom_angle_atom_site_label_1
_geom_angle_atom_site_label_2
_geom_angle_atom_site_label_3
_geom_angle
C1 Pt1 N1 81.9(2)
C1 Pt1 N2 81.3(3)
N1 Pt1 N2 163.1(2)
C1 Pt1 I1 178.68(18)
N1 Pt1 I1 98.15(15)
N2 Pt1 I1 98.70(17)
C13 Si1 C15 109.8(4)
C13 Si1 C14 109.5(4)
C15 Si1 C14 110.5(5)
C13 Si1 C4 109.5(4)
C15 Si1 C4 107.9(4)
C14 Si1 C4 109.7(4)
C8 N1 C9 107.1(5)
C8 N1 C7 107.5(5)
C9 N1 C7 108.6(5)
C8 N1 Pt1 117.5(4)
C9 N1 Pt1 106.9(4)
C7 N1 Pt1 108.9(4)
C11 N2 C12 109.0(5)
C11 N2 C10 108.9(5)
C12 N2 C10 107.7(5)
C11 N2 Pt1 107.6(4)
C12 N2 Pt1 115.8(4)
C10 N2 Pt1 107.7(4)
C6 C1 C2 122.0(6)
C6 C1 Pt1 119.4(5)
C2 C1 Pt1 118.6(5)
C3 C2 C1 119.0(6)
C3 C2 C7 127.0(6)
C1 C2 C7 113.8(6)
C2 C3 C4 120.6(6)
C2 C3 H3 119.7
C4 C3 H3 119.7
C3 C4 C5 118.5(6)
C3 C4 Si1 121.1(5)
C5 C4 Si1 120.3(5)
C6 C5 C4 120.4(6)
C6 C5 H5 119.8
C4 C5 H5 119.8
C1 C6 C5 119.4(6)
C1 C6 C10 113.6(6)
C5 C6 C10 126.9(6)
C2 C7 N1 109.8(5)
C2 C7 H7A 109.7
N1 C7 H7A 109.7
C2 C7 H7B 109.7
N1 C7 H7B 109.7
H7A C7 H7B 108.2
N1 C8 H8A 109.5
N1 C8 H8B 109.5
H8A C8 H8B 109.5
N1 C8 H8C 109.5
H8A C8 H8C 109.5
H8B C8 H8C 109.5
N1 C9 H9A 109.5
N1 C9 H9B 109.5
H9A C9 H9B 109.5
N1 C9 H9C 109.5
H9A C9 H9C 109.5
H9B C9 H9C 109.5
C6 C10 N2 109.8(5)
C6 C10 H10A 109.7
N2 C10 H10A 109.7
C6 C10 H10B 109.7
N2 C10 H10B 109.7
H10A C10 H10B 108.2
N2 C11 H11A 109.5
N2 C11 H11B 109.5
H11A C11 H11B 109.5
N2 C11 H11C 109.5
H11A C11 H11C 109.5
H11B C11 H11C 109.5
N2 C12 H12A 109.5
N2 C12 H12B 109.5
H12A C12 H12B 109.5
N2 C12 H12C 109.5
H12A C12 H12C 109.5
H12B C12 H12C 109.5
Si1 C13 H13A 109.5
Si1 C13 H13B 109.5
H13A C13 H13B 109.5
Si1 C13 H13C 109.5
H13A C13 H13C 109.5
H13B C13 H13C 109.5
Si1 C14 H14A 109.5
Si1 C14 H14B 109.5
H14A C14 H14B 109.5
Si1 C14 H14C 109.5
H14A C14 H14C 109.5
H14B C14 H14C 109.5
Si1 C15 H15A 109.5
Si1 C15 H15B 109.5
H15A C15 H15B 109.5
Si1 C15 H15C 109.5
H15A C15 H15C 109.5
H15B C15 H15C 109.5

loop_
_geom_bond_atom_site_label_1
_geom_bond_atom_site_label_2
_geom_bond_distance
Pt1 C1 1.931(7)
Pt1 N1 2.085(5)
Pt1 N2 2.092(5)
Pt1 I1 2.7094(7)
Si1 C13 1.861(8)
Si1 C15 1.862(8)
Si1 C14 1.869(9)
Si1 C4 1.870(7)
N1 C8 1.492(8)
N1 C9 1.510(8)
N1 C7 1.516(9)
N2 C11 1.493(8)
N2 C12 1.498(9)
N2 C10 1.523(9)
C1 C6 1.374(9)
C1 C2 1.398(9)
C2 C3 1.392(9)
C2 C7 1.501(9)
C3 C4 1.413(10)
C3 H3 0.9300
C4 C5 1.419(10)
C5 C6 1.398(10)
C5 H5 0.9300
C6 C10 1.490(9)
C7 H7A 0.9700
C7 H7B 0.9700
C8 H8A 0.9600
C8 H8B 0.9600
C8 H8C 0.9600
C9 H9A 0.9600
C9 H9B 0.9600
C9 H9C 0.9600
C10 H10A 0.9700
C10 H10B 0.9700
C11 H11A 0.9600
C11 H11B 0.9600
C11 H11C 0.9600
C12 H12A 0.9600
C12 H12B 0.9600
C12 H12C 0.9600
C13 H13A 0.9600
C13 H13B 0.9600
C13 H13C 0.9600
C14 H14A 0.9600
C14 H14B 0.9600
C14 H14C 0.9600
C15 H15A 0.9600
C15 H15B 0.9600
C15 H15C 0.9600

loop_
_geom_torsion_atom_site_label_1
_geom_torsion_atom_site_label_2
_geom_torsion_atom_site_label_3
_geom_torsion_atom_site_label_4
_geom_torsion
C1 Pt1 N1 C8 143.7(5)
N2 Pt1 N1 C8 145.6(6)
I1 Pt1 N1 C8 -35.0(5)
C1 Pt1 N1 C9 -95.9(5)
N2 Pt1 N1 C9 -94.0(8)
I1 Pt1 N1 C9 85.4(4)
C1 Pt1 N1 C7 21.3(4)
N2 Pt1 N1 C7 23.1(9)
I1 Pt1 N1 C7 -157.4(4)
C1 Pt1 N2 C11 -95.0(5)
N1 Pt1 N2 C11 -96.9(8)
I1 Pt1 N2 C11 83.7(4)
C1 Pt1 N2 C12 142.9(5)
N1 Pt1 N2 C12 141.0(6)
I1 Pt1 N2 C12 -38.5(5)
C1 Pt1 N2 C10 22.3(4)
N1 Pt1 N2 C10 20.4(9)
I1 Pt1 N2 C10 -159.0(4)
N1 Pt1 C1 C6 169.2(5)
N2 Pt1 C1 C6 -10.3(5)
N1 Pt1 C1 C2 -10.1(5)
N2 Pt1 C1 C2 170.4(5)
C6 C1 C2 C3 1.4(10)
Pt1 C1 C2 C3 -179.3(5)
C6 C1 C2 C7 176.6(6)
Pt1 C1 C2 C7 -4.1(7)
C1 C2 C3 C4 0.3(10)
C7 C2 C3 C4 -174.2(6)
C2 C3 C4 C5 -0.7(10)
C2 C3 C4 Si1 179.8(5)
C13 Si1 C4 C3 -1.2(7)
C15 Si1 C4 C3 -120.6(6)
C14 Si1 C4 C3 119.0(6)
C13 Si1 C4 C5 179.3(5)
C15 Si1 C4 C5 59.9(7)
C14 Si1 C4 C5 -60.5(7)
C3 C4 C5 C6 -0.7(10)
Si1 C4 C5 C6 178.8(5)
C2 C1 C6 C5 -2.8(10)
Pt1 C1 C6 C5 177.9(5)
C2 C1 C6 C10 173.9(6)
Pt1 C1 C6 C10 -5.4(8)
C4 C5 C6 C1 2.4(10)
C4 C5 C6 C10 -173.8(6)
C3 C2 C7 N1 -163.3(6)
C1 C2 C7 N1 21.9(7)
C8 N1 C7 C2 -156.6(5)
C9 N1 C7 C2 87.7(6)
Pt1 N1 C7 C2 -28.4(6)
C1 C6 C10 N2 24.4(8)
C5 C6 C10 N2 -159.2(6)
C11 N2 C10 C6 85.8(6)
C12 N2 C10 C6 -156.1(5)
Pt1 N2 C10 C6 -30.6(6)
